data_7151939
loop_
_publ_author_name
'Rahn, Thomas'
'Bendrath, Franziska'
'Hein, Martin'
'Baumann, Wolfgang'
'Jiao, Haijun'
'B\"orner, Armin'
'Villinger, Alexander'
'Langer, Peter'

_publ_section_title
;
 Synthesis and characterization of bis-cyclopropanated
 1,3,5-tricarbonyl compounds. A combined synthetic, spectroscopic and
 theoretical study.
;
_journal_issue 14
_journal_name_full 'Organic &amp; biomolecular chemistry'
_journal_page_first 5172
_journal_page_last 5184
_journal_paper_doi 10.1039/c1ob05455d
_journal_volume 9
_journal_year 2011
_chemical_formula_moiety 'C17 H18 O5'
_chemical_formula_sum 'C17 H18 O5'
_chemical_formula_weight 302.31
_chemical_name_systematic
;
Methyl 1-(1-(4-methoxybenzoyl)cyclopropanecarbonyl)cyclopropanecarboxylate
;
_space_group_IT_number 14
_symmetry_cell_setting monoclinic
_symmetry_Int_Tables_number 14
_symmetry_space_group_name_Hall '-P 2ybc'
_symmetry_space_group_name_H-M 'P 1 21/c 1'
_atom_sites_solution_hydrogens geom
_atom_sites_solution_primary direct
_atom_sites_solution_secondary difmap
_audit_creation_method SHELXL-97
_cell_angle_alpha 90.00
_cell_angle_beta 94.272(2)
_cell_angle_gamma 90.00
_cell_formula_units_Z 4
_cell_length_a 9.4464(3)
_cell_length_b 8.3079(3)
_cell_length_c 19.3443(7)
_cell_measurement_reflns_used 6195
_cell_measurement_temperature 173(2)
_cell_measurement_theta_max 59.647
_cell_measurement_theta_min 5.338
_cell_volume 1513.92(9)
_computing_cell_refinement 'Bruker Apex v2.0-2'
_computing_data_collection 'Bruker Apex v2.0-2'
_computing_data_reduction 'Bruker SAINT'
_computing_molecular_graphics 'ORTEP-3 (Farrugia, 1997)'
_computing_publication_material SHELXL-97
_computing_structure_refinement 'SHELXL-97 (Sheldrick, 1997)'
_computing_structure_solution 'SHELXS-97 (Sheldrick, 1997)'
_diffrn_ambient_temperature 173(2)
_diffrn_measured_fraction_theta_full 0.994
_diffrn_measured_fraction_theta_max 0.994
_diffrn_measurement_device_type 'Bruker-Nonius Apex X8-CCD-diffractometer'
_diffrn_measurement_method 'phi and psi scans'
_diffrn_radiation_monochromator graphite
_diffrn_radiation_source 'sealed tube'
_diffrn_radiation_type MoK\a
_diffrn_radiation_wavelength 0.71073
_diffrn_reflns_av_R_equivalents 0.0270
_diffrn_reflns_av_sigmaI/netI 0.0262
_diffrn_reflns_limit_h_max 10
_diffrn_reflns_limit_h_min -13
_diffrn_reflns_limit_k_max 11
_diffrn_reflns_limit_k_min -11
_diffrn_reflns_limit_l_max 27
_diffrn_reflns_limit_l_min -22
_diffrn_reflns_number 16474
_diffrn_reflns_theta_full 29.93
_diffrn_reflns_theta_max 29.93
_diffrn_reflns_theta_min 2.67
_exptl_absorpt_coefficient_mu 0.098
_exptl_absorpt_correction_T_max 0.9884
_exptl_absorpt_correction_T_min 0.9375
_exptl_absorpt_correction_type multi-scan
_exptl_absorpt_process_details '(SADABS; Sheldrick, 2004)'
_exptl_crystal_colour colourless
_exptl_crystal_density_diffrn 1.326
_exptl_crystal_density_method 'not measured'
_exptl_crystal_description block
_exptl_crystal_F_000 640
_exptl_crystal_size_max 0.67
_exptl_crystal_size_mid 0.34
_exptl_crystal_size_min 0.12
_refine_diff_density_max 0.271
_refine_diff_density_min -0.264
_refine_diff_density_rms 0.060
_refine_ls_extinction_method none
_refine_ls_goodness_of_fit_ref 1.033
_refine_ls_hydrogen_treatment constr
_refine_ls_matrix_type full
_refine_ls_number_parameters 201
_refine_ls_number_reflns 4364
_refine_ls_number_restraints 0
_refine_ls_restrained_S_all 1.033
_refine_ls_R_factor_all 0.0560
_refine_ls_R_factor_gt 0.0416
_refine_ls_shift/su_max 0.000
_refine_ls_shift/su_mean 0.000
_refine_ls_structure_factor_coef Fsqd
_refine_ls_weighting_details 'calc w=1/[\s^2^(Fo^2^)+(0.0584P)^2^+0.2365P] where P=(Fo^2^+2Fc^2^)/3'
_refine_ls_weighting_scheme calc
_refine_ls_wR_factor_gt 0.1063
_refine_ls_wR_factor_ref 0.1133
_reflns_number_gt 3408
_reflns_number_total 4364
_reflns_threshold_expression >2\s(I)
_cod_data_source_file c1ob05455d.txt
_cod_data_source_block is_fb232
_cod_original_sg_symbol_H-M 'P 21/c'
_cod_database_code 7151939

loop_
_symmetry_equiv_pos_as_xyz
'x, y, z'
'-x, y+1/2, -z+1/2'
'-x, -y, -z'
'x, -y-1/2, z-1/2'

loop_
_atom_site_label
_atom_site_type_symbol
_atom_site_fract_x
_atom_site_fract_y
_atom_site_fract_z
_atom_site_U_iso_or_equiv
_atom_site_adp_type
_atom_site_occupancy
_atom_site_symmetry_multiplicity
_atom_site_calc_flag
_atom_site_refinement_flags
_atom_site_disorder_assembly
_atom_site_disorder_group
O1 O -0.01875(10) 0.34596(11) 0.45301(5) 0.0408(2) Uani 1 1 d . . .
O2 O 0.11703(9) -0.32165(10) 0.31002(5) 0.0372(2) Uani 1 1 d . . .
O3 O 0.56390(9) -0.21190(10) 0.42645(4) 0.0337(2) Uani 1 1 d . . .
O4 O 0.33160(9) -0.08480(9) 0.24765(4) 0.03081(18) Uani 1 1 d . . .
O5 O 0.33991(8) 0.17612(9) 0.27926(4) 0.03021(19) Uani 1 1 d . . .
C1 C 0.13496(11) -0.08270(13) 0.37693(5) 0.0247(2) Uani 1 1 d . . .
C2 C 0.03434(11) 0.00558(13) 0.33596(6) 0.0264(2) Uani 1 1 d . . .
H2 H 0.0015 -0.0344 0.2916 0.032 Uiso 1 1 calc R . .
C3 C -0.01844(11) 0.15060(13) 0.35884(6) 0.0274(2) Uani 1 1 d . . .
H3 H -0.0848 0.2107 0.3300 0.033 Uiso 1 1 calc R . .
C4 C 0.02714(12) 0.20709(14) 0.42477(6) 0.0290(2) Uani 1 1 d . . .
C5 C 0.12714(13) 0.11947(15) 0.46673(6) 0.0330(3) Uani 1 1 d . . .
H5 H 0.1582 0.1582 0.5115 0.040 Uiso 1 1 calc R . .
C6 C 0.18042(12) -0.02321(14) 0.44278(6) 0.0291(2) Uani 1 1 d . . .
H6 H 0.2487 -0.0818 0.4712 0.035 Uiso 1 1 calc R . .
C7 C -0.11542(15) 0.44397(16) 0.41055(7) 0.0429(3) Uani 1 1 d . . .
H7A H -0.0716 0.4738 0.3680 0.064 Uiso 1 1 calc R . .
H7B H -0.1378 0.5415 0.4360 0.064 Uiso 1 1 calc R . .
H7C H -0.2029 0.3835 0.3986 0.064 Uiso 1 1 calc R . .
C8 C 0.19075(11) -0.23572(13) 0.34970(5) 0.0260(2) Uani 1 1 d . . .
C9 C 0.33802(11) -0.28711(12) 0.37614(5) 0.0247(2) Uani 1 1 d . . .
C10 C 0.38190(15) -0.45707(14) 0.35737(7) 0.0404(3) Uani 1 1 d . . .
H10A H 0.3167 -0.5187 0.3248 0.048 Uiso 1 1 calc R . .
H10B H 0.4840 -0.4773 0.3527 0.048 Uiso 1 1 calc R . .
C11 C 0.33648(15) -0.42702(15) 0.42784(7) 0.0401(3) Uani 1 1 d . . .
H11A H 0.4104 -0.4282 0.4669 0.048 Uiso 1 1 calc R . .
H11B H 0.2430 -0.4696 0.4390 0.048 Uiso 1 1 calc R . .
C12 C 0.46086(11) -0.17250(12) 0.38779(5) 0.0239(2) Uani 1 1 d . . .
C13 C 0.46036(11) -0.00904(12) 0.35399(5) 0.0234(2) Uani 1 1 d . . .
C14 C 0.49008(13) 0.13012(13) 0.40491(6) 0.0328(3) Uani 1 1 d . . .
H14A H 0.4399 0.2331 0.3948 0.039 Uiso 1 1 calc R . .
H14B H 0.5053 0.1034 0.4548 0.039 Uiso 1 1 calc R . .
C15 C 0.60191(12) 0.08328(14) 0.35939(7) 0.0343(3) Uani 1 1 d . . .
H15A H 0.6865 0.0272 0.3809 0.041 Uiso 1 1 calc R . .
H15B H 0.6211 0.1569 0.3210 0.041 Uiso 1 1 calc R . .
C16 C 0.36983(11) 0.01935(12) 0.28866(5) 0.0228(2) Uani 1 1 d . . .
C17 C 0.25118(13) 0.21690(14) 0.21763(6) 0.0340(3) Uani 1 1 d . . .
H17A H 0.2919 0.1708 0.1769 0.051 Uiso 1 1 calc R . .
H17B H 0.2459 0.3342 0.2128 0.051 Uiso 1 1 calc R . .
H17C H 0.1556 0.1734 0.2214 0.051 Uiso 1 1 calc R . .

loop_
_atom_site_aniso_label
_atom_site_aniso_U_11
_atom_site_aniso_U_22
_atom_site_aniso_U_33
_atom_site_aniso_U_23
_atom_site_aniso_U_13
_atom_site_aniso_U_12
O1 0.0486(5) 0.0371(5) 0.0351(5) -0.0052(4) -0.0083(4) 0.0159(4)
O2 0.0377(5) 0.0320(4) 0.0403(5) -0.0041(3) -0.0087(4) -0.0089(3)
O3 0.0308(4) 0.0313(4) 0.0372(4) 0.0026(3) -0.0089(3) 0.0036(3)
O4 0.0404(4) 0.0264(4) 0.0251(4) -0.0026(3) -0.0009(3) -0.0020(3)
O5 0.0317(4) 0.0216(4) 0.0358(4) 0.0031(3) -0.0075(3) 0.0002(3)
C1 0.0212(5) 0.0269(5) 0.0259(5) 0.0009(4) 0.0006(4) -0.0032(4)
C2 0.0222(5) 0.0308(5) 0.0258(5) 0.0000(4) -0.0018(4) -0.0040(4)
C3 0.0219(5) 0.0313(5) 0.0283(5) 0.0034(4) -0.0023(4) -0.0002(4)
C4 0.0281(5) 0.0299(6) 0.0288(5) 0.0005(4) 0.0009(4) 0.0030(4)
C5 0.0358(6) 0.0384(6) 0.0238(5) -0.0031(4) -0.0046(4) 0.0067(5)
C6 0.0271(5) 0.0341(6) 0.0254(5) 0.0016(4) -0.0022(4) 0.0047(4)
C7 0.0475(8) 0.0351(7) 0.0445(7) -0.0012(5) -0.0077(6) 0.0143(6)
C8 0.0280(5) 0.0239(5) 0.0258(5) 0.0026(4) -0.0003(4) -0.0046(4)
C9 0.0281(5) 0.0183(4) 0.0274(5) 0.0007(4) -0.0001(4) -0.0002(4)
C10 0.0445(7) 0.0189(5) 0.0577(8) -0.0051(5) 0.0031(6) 0.0011(5)
C11 0.0403(7) 0.0314(6) 0.0484(7) 0.0170(5) 0.0010(6) -0.0011(5)
C12 0.0259(5) 0.0216(5) 0.0238(5) -0.0025(4) -0.0001(4) 0.0026(4)
C13 0.0228(5) 0.0202(5) 0.0266(5) -0.0010(4) -0.0011(4) -0.0015(4)
C14 0.0430(7) 0.0227(5) 0.0313(6) -0.0046(4) -0.0068(5) -0.0032(5)
C15 0.0278(6) 0.0311(6) 0.0428(7) 0.0029(5) -0.0053(5) -0.0090(4)
C16 0.0219(5) 0.0216(5) 0.0251(5) 0.0009(4) 0.0024(4) -0.0014(4)
C17 0.0343(6) 0.0307(6) 0.0356(6) 0.0092(5) -0.0068(5) 0.0005(5)

loop_
_atom_type_symbol
_atom_type_description
_atom_type_scat_dispersion_real
_atom_type_scat_dispersion_imag
_atom_type_scat_source
C C 0.0033 0.0016 'International Tables Vol C Tables 4.2.6.8 and 6.1.1.4'
H H 0.0000 0.0000 'International Tables Vol C Tables 4.2.6.8 and 6.1.1.4'
O O 0.0106 0.0060 'International Tables Vol C Tables 4.2.6.8 and 6.1.1.4'

loop_
_geom_angle_atom_site_label_1
_geom_angle_atom_site_label_2
_geom_angle_atom_site_label_3
_geom_angle
_geom_angle_site_symmetry_1
_geom_angle_site_symmetry_3
_geom_angle_publ_flag
C4 O1 C7 117.33(9) . . ?
C16 O5 C17 116.26(9) . . ?
C2 C1 C6 118.59(10) . . ?
C2 C1 C8 119.41(9) . . ?
C6 C1 C8 122.00(9) . . ?
C3 C2 C1 121.28(10) . . ?
C3 C2 H2 119.4 . . ?
C1 C2 H2 119.4 . . ?
C2 C3 C4 119.27(10) . . ?
C2 C3 H3 120.4 . . ?
C4 C3 H3 120.4 . . ?
O1 C4 C3 124.45(10) . . ?
O1 C4 C5 115.37(10) . . ?
C3 C4 C5 120.18(10) . . ?
C6 C5 C4 119.85(10) . . ?
C6 C5 H5 120.1 . . ?
C4 C5 H5 120.1 . . ?
C5 C6 C1 120.81(10) . . ?
C5 C6 H6 119.6 . . ?
C1 C6 H6 119.6 . . ?
O1 C7 H7A 109.5 . . ?
O1 C7 H7B 109.5 . . ?
H7A C7 H7B 109.5 . . ?
O1 C7 H7C 109.5 . . ?
H7A C7 H7C 109.5 . . ?
H7B C7 H7C 109.5 . . ?
O2 C8 C1 121.30(10) . . ?
O2 C8 C9 120.93(10) . . ?
C1 C8 C9 117.66(9) . . ?
C12 C9 C8 123.59(9) . . ?
C12 C9 C10 113.69(9) . . ?
C8 C9 C10 116.25(9) . . ?
C12 C9 C11 115.24(9) . . ?
C8 C9 C11 112.48(9) . . ?
C10 C9 C11 57.93(8) . . ?
C11 C10 C9 61.41(8) . . ?
C11 C10 H10A 117.6 . . ?
C9 C10 H10A 117.6 . . ?
C11 C10 H10B 117.6 . . ?
C9 C10 H10B 117.6 . . ?
H10A C10 H10B 114.7 . . ?
C10 C11 C9 60.66(8) . . ?
C10 C11 H11A 117.7 . . ?
C9 C11 H11A 117.7 . . ?
C10 C11 H11B 117.7 . . ?
C9 C11 H11B 117.7 . . ?
H11A C11 H11B 114.8 . . ?
O3 C12 C9 119.36(9) . . ?
O3 C12 C13 118.78(9) . . ?
C9 C12 C13 121.86(9) . . ?
C16 C13 C12 119.56(8) . . ?
C16 C13 C14 119.47(9) . . ?
C12 C13 C14 114.01(9) . . ?
C16 C13 C15 114.80(9) . . ?
C12 C13 C15 116.44(9) . . ?
C14 C13 C15 57.52(8) . . ?
C15 C14 C13 61.48(7) . . ?
C15 C14 H14A 117.6 . . ?
C13 C14 H14A 117.6 . . ?
C15 C14 H14B 117.6 . . ?
C13 C14 H14B 117.6 . . ?
H14A C14 H14B 114.7 . . ?
C14 C15 C13 61.00(7) . . ?
C14 C15 H15A 117.7 . . ?
C13 C15 H15A 117.7 . . ?
C14 C15 H15B 117.7 . . ?
C13 C15 H15B 117.7 . . ?
H15A C15 H15B 114.8 . . ?
O4 C16 O5 123.73(10) . . ?
O4 C16 C13 124.51(9) . . ?
O5 C16 C13 111.72(8) . . ?
O5 C17 H17A 109.5 . . ?
O5 C17 H17B 109.5 . . ?
H17A C17 H17B 109.5 . . ?
O5 C17 H17C 109.5 . . ?
H17A C17 H17C 109.5 . . ?
H17B C17 H17C 109.5 . . ?

loop_
_geom_bond_atom_site_label_1
_geom_bond_atom_site_label_2
_geom_bond_distance
_geom_bond_site_symmetry_2
_geom_bond_publ_flag
O1 C4 1.3612(14) . ?
O1 C7 1.4352(14) . ?
O2 C8 1.2264(13) . ?
O3 C12 1.2270(12) . ?
O4 C16 1.2107(12) . ?
O5 C16 1.3422(12) . ?
O5 C17 1.4455(13) . ?
C1 C2 1.3990(14) . ?
C1 C6 1.4035(15) . ?
C1 C8 1.4875(15) . ?
C2 C3 1.3889(16) . ?
C2 H2 0.9500 . ?
C3 C4 1.3965(15) . ?
C3 H3 0.9500 . ?
C4 C5 1.4025(15) . ?
C5 C6 1.3813(16) . ?
C5 H5 0.9500 . ?
C6 H6 0.9500 . ?
C7 H7A 0.9800 . ?
C7 H7B 0.9800 . ?
C7 H7C 0.9800 . ?
C8 C9 1.5078(15) . ?
C9 C12 1.5050(14) . ?
C9 C10 1.5231(15) . ?
C9 C11 1.5341(15) . ?
C10 C11 1.480(2) . ?
C10 H10A 0.9900 . ?
C10 H10B 0.9900 . ?
C11 H11A 0.9900 . ?
C11 H11B 0.9900 . ?
C12 C13 1.5070(14) . ?
C13 C16 1.4911(14) . ?
C13 C14 1.5311(14) . ?
C13 C15 1.5383(15) . ?
C14 C15 1.4769(18) . ?
C14 H14A 0.9900 . ?
C14 H14B 0.9900 . ?
C15 H15A 0.9900 . ?
C15 H15B 0.9900 . ?
C17 H17A 0.9800 . ?
C17 H17B 0.9800 . ?
C17 H17C 0.9800 . ?

loop_
_geom_torsion_atom_site_label_1
_geom_torsion_atom_site_label_2
_geom_torsion_atom_site_label_3
_geom_torsion_atom_site_label_4
_geom_torsion
_geom_torsion_site_symmetry_1
_geom_torsion_site_symmetry_2
_geom_torsion_site_symmetry_3
_geom_torsion_site_symmetry_4
_geom_torsion_publ_flag
C6 C1 C2 C3 1.12(16) . . . . ?
C8 C1 C2 C3 -178.73(10) . . . . ?
C1 C2 C3 C4 -1.70(16) . . . . ?
C7 O1 C4 C3 -3.07(17) . . . . ?
C7 O1 C4 C5 176.77(11) . . . . ?
C2 C3 C4 O1 -178.98(11) . . . . ?
C2 C3 C4 C5 1.19(17) . . . . ?
O1 C4 C5 C6 -179.96(11) . . . . ?
C3 C4 C5 C6 -0.12(18) . . . . ?
C4 C5 C6 C1 -0.47(18) . . . . ?
C2 C1 C6 C5 -0.02(17) . . . . ?
C8 C1 C6 C5 179.83(10) . . . . ?
C2 C1 C8 O2 -31.51(15) . . . . ?
C6 C1 C8 O2 148.64(11) . . . . ?
C2 C1 C8 C9 152.35(10) . . . . ?
C6 C1 C8 C9 -27.50(15) . . . . ?
O2 C8 C9 C12 143.33(11) . . . . ?
C1 C8 C9 C12 -40.51(14) . . . . ?
O2 C8 C9 C10 -6.58(15) . . . . ?
C1 C8 C9 C10 169.58(10) . . . . ?
O2 C8 C9 C11 -70.68(14) . . . . ?
C1 C8 C9 C11 105.47(11) . . . . ?
C12 C9 C10 C11 105.94(11) . . . . ?
C8 C9 C10 C11 -101.20(11) . . . . ?
C12 C9 C11 C10 -103.22(11) . . . . ?
C8 C9 C11 C10 107.79(11) . . . . ?
C8 C9 C12 O3 159.75(10) . . . . ?
C10 C9 C12 O3 -49.66(14) . . . . ?
C11 C9 C12 O3 14.60(15) . . . . ?
C8 C9 C12 C13 -19.42(15) . . . . ?
C10 C9 C12 C13 131.17(11) . . . . ?
C11 C9 C12 C13 -164.56(10) . . . . ?
O3 C12 C13 C16 156.69(10) . . . . ?
C9 C12 C13 C16 -24.14(14) . . . . ?
O3 C12 C13 C14 -52.65(14) . . . . ?
C9 C12 C13 C14 126.52(10) . . . . ?
O3 C12 C13 C15 11.56(14) . . . . ?
C9 C12 C13 C15 -169.27(10) . . . . ?
C16 C13 C14 C15 -102.20(11) . . . . ?
C12 C13 C14 C15 107.11(10) . . . . ?
C16 C13 C15 C14 110.38(10) . . . . ?
C12 C13 C15 C14 -102.84(10) . . . . ?
C17 O5 C16 O4 3.00(15) . . . . ?
C17 O5 C16 C13 -179.36(9) . . . . ?
C12 C13 C16 O4 -25.28(15) . . . . ?
C14 C13 C16 O4 -174.34(10) . . . . ?
C15 C13 C16 O4 120.40(12) . . . . ?
C12 C13 C16 O5 157.10(9) . . . . ?
C14 C13 C16 O5 8.04(13) . . . . ?
C15 C13 C16 O5 -57.22(12) . . . . ?

loop_
_cod_related_entry_id
_cod_related_entry_database
_cod_related_entry_code
1 ChemSpider 26997985
